data_4323058
loop_
_publ_author_name
'Myra B. O'Donoghue'
'William M. Davis'
'Richard R. Schrock'

_publ_section_title
;
 Derivatization of Dinitrogen by Molybdenum in Triamidoamine Complexes
;
_journal_name_full 'Inorganic Chemistry'
_journal_page_first 5149
_journal_page_last 5158
_journal_paper_doi 10.1021/ic9803513
_journal_volume 37
_journal_year 1998
_chemical_formula_sum 'C18 H49 Mo N6 Si3'
_chemical_formula_weight 529.84
_chemical_name_systematic
;
 ?
;
_space_group_IT_number 14
_symmetry_cell_setting monoclinic
_symmetry_space_group_name_Hall '-P 2ybc'
_symmetry_space_group_name_H-M 'P 1 21/c 1'
_atom_sites_solution_hydrogens geom
_atom_sites_solution_primary direct
_atom_sites_solution_secondary difmap
_audit_creation_method SHELXL
_cell_angle_alpha 90.00
_cell_angle_beta 103.80(2)
_cell_angle_gamma 90.00
_cell_formula_units_Z 4
_cell_length_a 10.235(3)
_cell_length_b 14.315(7)
_cell_length_c 20.277(7)
_cell_measurement_temperature 183(2)
_cell_volume 2885.1(19)
_computing_cell_refinement 'Siemens XSCANS'
_computing_data_collection 'Siemens XSCANS'
_computing_data_reduction 'Siemens SHELXTL'
_computing_molecular_graphics 'Siemens SHELXTL'
_computing_publication_material 'Siemens SHELXTL'
_computing_structure_refinement 'SHELXL-93 (Sheldrick, 1993)'
_computing_structure_solution 'SHELXS-86 (Sheldrick, 1990)'
_diffrn_ambient_temperature 183(2)
_diffrn_measurement_device 'Siemens P4'
_diffrn_measurement_method '\w scans'
_diffrn_radiation_monochromator graphite
_diffrn_radiation_source 'fine-focus sealed tube'
_diffrn_radiation_type MoK\a
_diffrn_radiation_wavelength 0.71073
_diffrn_reflns_av_R_equivalents 0.0342
_diffrn_reflns_av_sigmaI/netI 0.0253
_diffrn_reflns_limit_h_max 10
_diffrn_reflns_limit_h_min -11
_diffrn_reflns_limit_k_max 15
_diffrn_reflns_limit_k_min -14
_diffrn_reflns_limit_l_max 22
_diffrn_reflns_limit_l_min -20
_diffrn_reflns_number 11505
_diffrn_reflns_theta_max 23.28
_diffrn_reflns_theta_min 1.76
_exptl_absorpt_coefficient_mu 0.594
_exptl_absorpt_correction_type none
_exptl_crystal_density_diffrn 1.220
_exptl_crystal_F_000 1132
_exptl_crystal_size_max 0.50
_exptl_crystal_size_mid 0.40
_exptl_crystal_size_min 0.40
_refine_diff_density_max 0.287
_refine_diff_density_min -0.573
_refine_diff_density_rms 0.046
_refine_ls_extinction_coef 0.0020(3)
_refine_ls_extinction_expression Fc^*^=kFc[1+0.001xFc^2^\l^3^/sin(2\q)]^-1/4^
_refine_ls_extinction_method SHELXL
_refine_ls_goodness_of_fit_all 1.026
_refine_ls_goodness_of_fit_obs 1.024
_refine_ls_matrix_type full
_refine_ls_number_parameters 273
_refine_ls_number_reflns 4125
_refine_ls_number_restraints 0
_refine_ls_restrained_S_all 1.067
_refine_ls_restrained_S_obs 1.024
_refine_ls_R_factor_all 0.0272
_refine_ls_R_factor_obs 0.0251
_refine_ls_shift/esd_max 0.023
_refine_ls_shift/esd_mean 0.001
_refine_ls_structure_factor_coef Fsqd
_refine_ls_weighting_details 'w=1/[\s^2^(Fo^2^)+(0.0354P)^2^+2.4973P] where P=(Fo^2^+2Fc^2^)/3'
_refine_ls_weighting_scheme calc
_refine_ls_wR_factor_all 0.0750
_refine_ls_wR_factor_obs 0.0705
_reflns_number_observed 3960
_reflns_number_total 4130
_reflns_observed_criterion >2sigma(I)
_cod_data_source_file ic9803513_5.cif
_cod_data_source_block C18H49MoN6Si3
_cod_depositor_comments
;
The following automatic conversions were performed:

'_refine_ls_weighting_scheme' value 'calc
w=1/[\s^2^(Fo^2^)+(0.0354P)^2^+2.4973P] where P=(Fo^2^+2Fc^2^)/3' was
changed to 'calc'. New tag '_refine_ls_weighting_details' was
created. The value of the new tag was set to
'w=1/[\s^2^(Fo^2^)+(0.0354P)^2^+2.4973P] where P=(Fo^2^+2Fc^2^)/3'.

Automatic conversion script
Id: cif_fix_values 3143 2015-03-26 13:38:13Z robertas 
;
_cod_database_code 4323058

loop_
_symmetry_equiv_pos_as_xyz
'x, y, z'
'-x, y+1/2, -z+1/2'
'-x, -y, -z'
'x, -y-1/2, z-1/2'

loop_
_atom_site_aniso_label
_atom_site_aniso_U_11
_atom_site_aniso_U_22
_atom_site_aniso_U_33
_atom_site_aniso_U_23
_atom_site_aniso_U_13
_atom_site_aniso_U_12
Mo1 0.02397(14) 0.02893(15) 0.02976(14) -0.00050(8) 0.00672(9) 0.00081(8)
Si1 0.0278(4) 0.0355(4) 0.0431(4) 0.0042(3) 0.0130(3) 0.0032(3)
Si2 0.0529(5) 0.0305(4) 0.0376(4) -0.0045(3) 0.0040(3) -0.0023(3)
Si3 0.0388(4) 0.0411(4) 0.0361(4) 0.0027(3) 0.0144(3) 0.0011(3)
N1 0.0286(10) 0.0286(11) 0.0364(11) 0.0002(8) 0.0098(9) 0.0009(8)
N2 0.052(3) 0.038(3) 0.048(3) 0.003(2) 0.006(2) 0.010(2)
N3 0.0310(11) 0.0393(12) 0.0377(11) 0.0031(9) 0.0125(9) 0.0062(9)
N4 0.0300(10) 0.0317(11) 0.0307(10) 0.0003(8) 0.0063(8) 0.0043(9)
N5 0.0261(10) 0.0318(12) 0.0312(10) -0.0007(8) 0.0066(8) -0.0002(9)
N6 0.0484(13) 0.0333(13) 0.0336(11) -0.0006(9) 0.0051(9) 0.0022(10)
C1 0.0321(13) 0.0317(13) 0.0416(14) -0.0010(11) 0.0090(11) -0.0023(10)
C2 0.0366(13) 0.0331(13) 0.0339(13) -0.0007(11) 0.0070(11) 0.0032(11)
C3 0.067(2) 0.042(2) 0.042(2) 0.0070(13) 0.0158(14) 0.0117(14)
C4 0.047(2) 0.0378(14) 0.0314(13) 0.0021(11) 0.0047(11) 0.0054(12)
C5 0.0366(14) 0.0444(15) 0.0457(15) 0.0027(12) 0.0187(12) 0.0111(12)
C6 0.0364(14) 0.0428(15) 0.049(2) 0.0034(12) 0.0147(12) 0.0122(12)
C7 0.044(2) 0.043(2) 0.044(2) -0.0024(13) -0.0072(12) 0.0017(13)
C11 0.056(2) 0.046(2) 0.051(2) -0.0001(13) 0.0261(14) 0.0122(14)
C12 0.0370(15) 0.047(2) 0.056(2) 0.0102(13) 0.0061(13) 0.0051(12)
C13 0.038(2) 0.055(2) 0.079(2) 0.005(2) 0.0272(15) -0.0016(13)
C21 0.169(5) 0.052(2) 0.066(2) -0.011(2) 0.036(3) -0.052(3)
C22 0.066(2) 0.055(2) 0.043(2) -0.0071(14) -0.0001(14) -0.002(2)
C23 0.079(3) 0.070(2) 0.083(3) -0.025(2) -0.002(2) 0.033(2)
C31 0.075(2) 0.073(2) 0.050(2) 0.013(2) 0.034(2) 0.017(2)
C32 0.062(2) 0.065(2) 0.068(2) -0.008(2) 0.031(2) -0.026(2)
C33 0.058(2) 0.047(2) 0.050(2) 0.0063(13) 0.0058(14) 0.0124(14)
C212 0.071(4) 0.040(3) 0.054(4) 0.014(3) 0.008(3) 0.010(3)
C213 0.072(2) 0.072(2) 0.050(2) 0.013(2) 0.006(2) 0.012(2)
N2' 0.057(3) 0.032(2) 0.034(2) 0.005(2) 0.007(2) 0.012(2)
C211 0.144(8) 0.045(4) 0.065(4) 0.010(3) 0.031(5) 0.020(4)

loop_
_atom_site_label
_atom_site_type_symbol
_atom_site_fract_x
_atom_site_fract_y
_atom_site_fract_z
_atom_site_U_iso_or_equiv
_atom_site_thermal_displace_type
_atom_site_occupancy
_atom_site_calc_flag
_atom_site_refinement_flags
_atom_site_disorder_group
Mo1 Mo 0.29233(2) 0.963944(14) 0.146394(9) 0.02750(10) Uani 1 d . 1
Si1 Si 0.61101(7) 0.95090(5) 0.14086(4) 0.0347(2) Uani 1 d . 1
Si2 Si 0.35381(8) 0.66228(5) 0.11298(4) 0.0415(2) Uani 1 d . 1
Si3 Si 0.18629(7) 0.88950(5) 0.27779(3) 0.0377(2) Uani 1 d . 1
N1 N 0.4727(2) 1.01714(14) 0.14978(10) 0.0308(4) Uani 1 d . 1
N2 N 0.0988(5) 1.3046(3) 0.0048(2) 0.0469(11) Uani 0.50 d P 1
N3 N 0.1964(2) 0.97816(14) 0.21986(10) 0.0353(5) Uani 1 d . 1
N4 N 0.2406(2) 1.12134(14) 0.13621(10) 0.0310(4) Uani 1 d . 1
N5 N 0.3382(2) 0.84327(14) 0.15674(9) 0.0297(4) Uani 1 d . 1
N6 N 0.3689(2) 0.76020(15) 0.16387(10) 0.0392(5) Uani 1 d . 1
H6A H 0.4092(2) 0.74720(15) 0.20625(10) 0.047 Uiso 1 calc R 1
C1 C 0.4862(2) 1.1199(2) 0.15480(13) 0.0351(6) Uani 1 d . 1
H1A H 0.4878(2) 1.1464(2) 0.10991(13) 0.042 Uiso 1 calc R 1
H1B H 0.5715(2) 1.1367(2) 0.18731(13) 0.042 Uiso 1 calc R 1
C2 C 0.3685(2) 1.1596(2) 0.17867(12) 0.0348(5) Uani 1 d . 1
H2A H 0.3767(2) 1.1430(2) 0.22687(12) 0.042 Uiso 1 calc R 1
H2B H 0.3683(2) 1.2286(2) 0.17501(12) 0.042 Uiso 1 calc R 1
C3 C 0.1954(3) 1.2682(2) 0.06293(14) 0.0498(7) Uani 1 d . 1
H3A H 0.1703(3) 1.2904(2) 0.10450(14) 0.060 Uiso 1 calc R 1
H3B H 0.2846(3) 1.2951(2) 0.06312(14) 0.060 Uiso 1 calc R 1
C4 C 0.2088(3) 1.1619(2) 0.06675(12) 0.0396(6) Uani 1 d . 1
H4A H 0.1235(3) 1.1342(2) 0.04069(12) 0.048 Uiso 1 calc R 1
H4B H 0.2804(3) 1.1431(2) 0.04408(12) 0.048 Uiso 1 calc R 1
C5 C 0.1450(3) 1.0720(2) 0.23115(13) 0.0407(6) Uani 1 d . 1
H5A H 0.2090(3) 1.1027(2) 0.26935(13) 0.049 Uiso 1 calc R 1
H5B H 0.0578(3) 1.0655(2) 0.24382(13) 0.049 Uiso 1 calc R 1
C6 C 0.1262(3) 1.1327(2) 0.16850(14) 0.0421(6) Uani 1 d . 1
H6B H 0.0415(3) 1.1153(2) 0.13574(14) 0.051 Uiso 1 calc R 1
H6C H 0.1193(3) 1.1990(2) 0.18122(14) 0.051 Uiso 1 calc R 1
C7 C 0.1634(3) 0.9382(2) 0.04752(14) 0.0466(7) Uani 1 d . 1
H7A H 0.1217(3) 0.9970(2) 0.02842(14) 0.070 Uiso 1 calc R 1
H7B H 0.0931(3) 0.8936(2) 0.05153(14) 0.070 Uiso 1 calc R 1
H7C H 0.2166(3) 0.9124(2) 0.01759(14) 0.070 Uiso 1 calc R 1
C11 C 0.5641(3) 0.8845(2) 0.05931(14) 0.0488(7) Uani 1 d . 1
H11A H 0.5333(3) 0.9281(2) 0.02157(14) 0.073 Uiso 1 calc R 1
H11B H 0.4918(3) 0.8404(2) 0.06101(14) 0.073 Uiso 1 calc R 1
H11C H 0.6427(3) 0.8500(2) 0.05257(14) 0.073 Uiso 1 calc R 1
C12 C 0.6696(3) 0.8684(2) 0.21287(15) 0.0474(7) Uani 1 d . 1
H12A H 0.6941(3) 0.9036(2) 0.25553(15) 0.071 Uiso 1 calc R 1
H12B H 0.7483(3) 0.8340(2) 0.20628(15) 0.071 Uiso 1 calc R 1
H12C H 0.5973(3) 0.8243(2) 0.21471(15) 0.071 Uiso 1 calc R 1
C13 C 0.7549(3) 1.0304(2) 0.1375(2) 0.0552(8) Uani 1 d . 1
H13A H 0.7267(3) 1.0747(2) 0.1000(2) 0.083 Uiso 1 calc R 1
H13B H 0.8308(3) 0.9933(2) 0.1305(2) 0.083 Uiso 1 calc R 1
H13C H 0.7822(3) 1.0648(2) 0.1804(2) 0.083 Uiso 1 calc R 1
C21 C 0.2657(5) 0.5731(3) 0.1531(2) 0.094(2) Uani 1 d . 1
H21A H 0.3164(5) 0.5623(3) 0.2000(2) 0.142 Uiso 1 calc R 1
H21B H 0.2593(5) 0.5145(3) 0.1275(2) 0.142 Uiso 1 calc R 1
H21C H 0.1752(5) 0.5953(3) 0.1531(2) 0.142 Uiso 1 calc R 1
C22 C 0.2619(3) 0.6852(2) 0.02409(14) 0.0568(8) Uani 1 d . 1
H22A H 0.1713(3) 0.7080(2) 0.02332(14) 0.085 Uiso 1 calc R 1
H22B H 0.2556(3) 0.6273(2) -0.00229(14) 0.085 Uiso 1 calc R 1
H22C H 0.3104(3) 0.7324(2) 0.00421(14) 0.085 Uiso 1 calc R 1
C23 C 0.5247(4) 0.6193(3) 0.1128(2) 0.0808(12) Uani 1 d . 1
H23A H 0.5747(4) 0.6069(3) 0.1595(2) 0.121 Uiso 1 calc R 1
H23B H 0.5722(4) 0.6668(3) 0.0926(2) 0.121 Uiso 1 calc R 1
H23C H 0.5175(4) 0.5617(3) 0.0861(2) 0.121 Uiso 1 calc R 1
C31 C 0.0876(4) 0.9315(3) 0.3389(2) 0.0627(9) Uani 1 d . 1
H31A H -0.0026(4) 0.9502(3) 0.3138(2) 0.094 Uiso 1 calc R 1
H31B H 0.1335(4) 0.9851(3) 0.3644(2) 0.094 Uiso 1 calc R 1
H31C H 0.0805(4) 0.8811(3) 0.3706(2) 0.094 Uiso 1 calc R 1
C32 C 0.0954(3) 0.7863(2) 0.2335(2) 0.0626(9) Uani 1 d . 1
H32A H 0.0056(3) 0.8053(2) 0.2078(2) 0.094 Uiso 1 calc R 1
H32B H 0.0869(3) 0.7388(2) 0.2670(2) 0.094 Uiso 1 calc R 1
H32C H 0.1457(3) 0.7604(2) 0.2022(2) 0.094 Uiso 1 calc R 1
C33 C 0.3567(3) 0.8545(2) 0.32652(15) 0.0529(7) Uani 1 d . 1
H33A H 0.4040(3) 0.9092(2) 0.34972(15) 0.079 Uiso 1 calc R 1
H33B H 0.4074(3) 0.8287(2) 0.29538(15) 0.079 Uiso 1 calc R 1
H33C H 0.3486(3) 0.8070(2) 0.36018(15) 0.079 Uiso 1 calc R 1
C212 C 0.0934(7) 1.4062(4) 0.0066(3) 0.056(2) Uani 0.50 d P 1
H21D H 0.0272(7) 1.4290(4) -0.0334(3) 0.084 Uiso 0.50 calc PR 1
H21E H 0.1822(7) 1.4319(4) 0.0066(3) 0.084 Uiso 0.50 calc PR 1
H21F H 0.0672(7) 1.4262(4) 0.0479(3) 0.084 Uiso 0.50 calc PR 1
C213 C 0.1226(4) 1.2735(3) -0.0593(2) 0.0663(9) Uani 1 d . 1
H21G H 0.0543(4) 1.3004(3) -0.0968(2) 0.099 Uiso 1 calc R 1
H21H H 0.1175(4) 1.2052(3) -0.0618(2) 0.099 Uiso 1 calc R 1
H21I H 0.2121(4) 1.2939(3) -0.0628(2) 0.099 Uiso 1 calc R 1
N2' N 0.2197(5) 1.3031(3) -0.0010(2) 0.0417(11) Uani 0.50 d P 2
C211 C 0.2300(10) 1.4045(5) 0.0010(4) 0.084(3) Uani 0.50 d P 2
H21J H 0.1508(31) 1.4309(5) 0.0135(31) 0.125 Uiso 0.50 calc PR 2
H21K H 0.2347(65) 1.4279(6) -0.0437(9) 0.125 Uiso 0.50 calc PR 2
H21L H 0.3114(34) 1.4230(5) 0.0348(23) 0.125 Uiso 0.50 calc PR 2

loop_
_atom_type_symbol
_atom_type_description
_atom_type_scat_dispersion_real
_atom_type_scat_dispersion_imag
_atom_type_scat_source
C C 0.0033 0.0016 'International Tables Vol C Tables 4.2.6.8 and 6.1.1.4'
H H 0.0000 0.0000 'International Tables Vol C Tables 4.2.6.8 and 6.1.1.4'
N N 0.0061 0.0033 'International Tables Vol C Tables 4.2.6.8 and 6.1.1.4'
Si Si 0.0817 0.0704 'International Tables Vol C Tables 4.2.6.8 and 6.1.1.4'
Mo Mo -1.6832 0.6857 'International Tables Vol C Tables 4.2.6.8 and 6.1.1.4'

loop_
_geom_angle_atom_site_label_1
_geom_angle_atom_site_label_2
_geom_angle_atom_site_label_3
_geom_angle
_geom_angle_site_symmetry_1
_geom_angle_site_symmetry_3
_geom_angle_publ_flag
N5 Mo1 N3 100.05(8) . . ?
N5 Mo1 N1 98.65(8) . . ?
N3 Mo1 N1 123.99(9) . . ?
N5 Mo1 C7 91.69(10) . . ?
N3 Mo1 C7 114.47(11) . . ?
N1 Mo1 C7 117.18(10) . . ?
N5 Mo1 N4 177.74(8) . . ?
N3 Mo1 N4 79.81(8) . . ?
N1 Mo1 N4 79.63(8) . . ?
C7 Mo1 N4 90.42(9) . . ?
N1 Si1 C12 112.32(12) . . ?
N1 Si1 C11 108.92(12) . . ?
C12 Si1 C11 109.75(14) . . ?
N1 Si1 C13 109.68(12) . . ?
C12 Si1 C13 107.71(14) . . ?
C11 Si1 C13 108.38(15) . . ?
N6 Si2 C22 112.96(13) . . ?
N6 Si2 C23 108.71(14) . . ?
C22 Si2 C23 108.5(2) . . ?
N6 Si2 C21 106.24(15) . . ?
C22 Si2 C21 111.2(2) . . ?
C23 Si2 C21 109.2(2) . . ?
N3 Si3 C33 110.79(13) . . ?
N3 Si3 C32 110.79(14) . . ?
C33 Si3 C32 109.9(2) . . ?
N3 Si3 C31 109.79(13) . . ?
C33 Si3 C31 108.69(15) . . ?
C32 Si3 C31 106.7(2) . . ?
C1 N1 Si1 118.8(2) . . ?
C1 N1 Mo1 117.11(15) . . ?
Si1 N1 Mo1 123.93(11) . . ?
C3 N2 C213 113.2(4) . . ?
C3 N2 C212 111.2(4) . . ?
C213 N2 C212 110.2(4) . . ?
C5 N3 Si3 118.3(2) . . ?
C5 N3 Mo1 117.9(2) . . ?
Si3 N3 Mo1 123.36(11) . . ?
C6 N4 C4 111.0(2) . . ?
C6 N4 C2 112.5(2) . . ?
C4 N4 C2 111.6(2) . . ?
C6 N4 Mo1 104.82(15) . . ?
C4 N4 Mo1 117.34(14) . . ?
C2 N4 Mo1 99.01(14) . . ?
N6 N5 Mo1 179.5(2) . . ?
N5 N6 Si2 137.0(2) . . ?
N1 C1 C2 109.1(2) . . ?
N4 C2 C1 109.5(2) . . ?
N2 C3 C4 115.9(3) . . ?
N4 C4 C3 115.7(2) . . ?
N3 C5 C6 111.7(2) . . ?
N4 C6 C5 110.6(2) . . ?

loop_
_geom_bond_atom_site_label_1
_geom_bond_atom_site_label_2
_geom_bond_distance
_geom_bond_site_symmetry_2
_geom_bond_publ_flag
Mo1 N5 1.789(2) . ?
Mo1 N3 1.981(2) . ?
Mo1 N1 1.983(2) . ?
Mo1 C7 2.153(3) . ?
Mo1 N4 2.312(2) . ?
Si1 N1 1.749(2) . ?
Si1 C12 1.862(3) . ?
Si1 C11 1.868(3) . ?
Si1 C13 1.875(3) . ?
Si2 N6 1.726(2) . ?
Si2 C22 1.852(3) . ?
Si2 C23 1.855(4) . ?
Si2 C21 1.859(4) . ?
Si3 N3 1.749(2) . ?
Si3 C33 1.856(3) . ?
Si3 C32 1.859(3) . ?
Si3 C31 1.875(3) . ?
N1 C1 1.479(3) . ?
N2 C3 1.443(5) . ?
N2 C213 1.448(6) . ?
N2 C212 1.456(7) . ?
N3 C5 1.480(3) . ?
N4 C6 1.481(3) . ?
N4 C4 1.486(3) . ?
N4 C2 1.489(3) . ?
N5 N6 1.229(3) . ?
C1 C2 1.512(3) . ?
C3 C4 1.528(4) . ?
C5 C6 1.513(4) . ?
N2' C211 1.456(8) . ?
